data_2310510
loop_
_publ_author_name
'Whitaker, A.'
'Jeffery, J.W.'

_publ_section_title
;
 The crystal structure of chromium hexacarbonyl
;
_journal_name_full 'Acta Crystallographica (1,1948-23,1967)'
_journal_page_first 977
_journal_page_last 984
_journal_volume 23
_journal_year 1967
_chemical_formula_sum 'C6 Cr O6'
_chemical_name_systematic 'Cr (C O)6'
_space_group_IT_number 62
_symmetry_space_group_name_Hall '-P 2ac 2n'
_symmetry_space_group_name_H-M 'P n m a'
_cell_angle_alpha 90
_cell_angle_beta 90
_cell_angle_gamma 90
_cell_formula_units_Z 4
_cell_length_a 11.769
_cell_length_b 11.092
_cell_length_c 6.332
_cell_volume 826.590
_citation_journal_id_ASTM ACCRA9
_cod_data_source_file Whitaker_ACCRA9_1967_1402.cif
_cod_data_source_block C6Cr1O6
_cod_original_cell_volume 826.5903
_cod_original_formula_sum 'C6 Cr1 O6'
_cod_database_code 2310510

loop_
_symmetry_equiv_pos_as_xyz
x,y,z
-x+1/2,-y,z+1/2
x+1/2,-y+1/2,-z+1/2
-x,y+1/2,-z
-x,-y,-z
x-1/2,y,-z-1/2
-x-1/2,y-1/2,z-1/2
x,-y-1/2,z

loop_
_atom_site_label
_atom_site_type_symbol
_atom_site_fract_x
_atom_site_fract_y
_atom_site_fract_z
_atom_site_occupancy
_atom_site_U_iso_or_equiv
C3 C+2 0.032 0.1288 0.183 1 0.0
O2 O-2 0.9865 0.25 0.6625 1 0.0
C2 C+2 0.0392 0.25 0.8077 1 0.0
C1 C+2 0.2173 0.25 0.3117 1 0.0
O3 O-2 0.9734 0.0567 0.2494 1 0.0
O4 O-2 0.2781 0.054 0.8726 1 0.0
O1 O-2 0.2712 0.25 0.4634 1 0.0
C4 C+2 0.2227 0.1275 0.9466 1 0.0
Cr1 Cr 0.1278 0.25 0.0638 1 0.0
